data_4024412
loop_
_publ_author_name
'Dusan Hesek'
'Mijoon Lee'
'Bruce C. Noll'
'Jed F. Fisher'
'Shahriar Mobashery'

_publ_contact_author_address
;University of Notre Dame
Department of Chemistry and Biochemistry
251 Nieuwland Science Hall
Notre Dame, IN 46556-5670
USA
;
_publ_contact_author_email mobashery@nd.edu
_publ_contact_author_fax 1(574)6316652
_publ_contact_author_name 'Professor Shahriar Mobashery'
_publ_contact_author_phone 1(574)6312933
_publ_section_title
;
Complications from Dual Roles of Sodium Hydride as a Base and as a Reducing
Agent
;
_journal_name_full 'Journal of Organic Chemistry'
_journal_page_first 2567
_journal_page_last 2570
_journal_paper_doi 10.1021/jo802706d
_journal_volume 74
_journal_year 2009
_chemical_compound_source synthesized
_chemical_formula_moiety 'C18 H20 N2'
_chemical_formula_sum 'C18 H20 N2'
_chemical_formula_weight 264.36
_space_group_IT_number 2
_symmetry_cell_setting triclinic
_symmetry_Int_Tables_number 2
_symmetry_space_group_name_Hall '-P 1'
_symmetry_space_group_name_H-M 'P -1'
_atom_sites_solution_hydrogens geom
_atom_sites_solution_primary direct
_atom_sites_solution_secondary difmap
_audit_creation_method SHELXL-97
_cell_angle_alpha 111.414(2)
_cell_angle_beta 99.719(2)
_cell_angle_gamma 91.631(2)
_cell_formula_units_Z 2
_cell_length_a 9.0162(4)
_cell_length_b 9.5201(4)
_cell_length_c 9.5212(4)
_cell_measurement_reflns_used 5902
_cell_measurement_temperature 100(2)
_cell_measurement_theta_max 68.7441
_cell_measurement_theta_min 5.0008
_cell_volume 746.29(6)
_computing_cell_refinement 'APEX2/SAINT (Bruker, 2007)'
_computing_data_collection 'APEX2 (Bruker, 2007)'
_computing_data_reduction 'SAINT/XPREP (Bruker, 2007; Sheldrick, 2008)'
_computing_molecular_graphics 'XP (Sheldrick, 2008)'
_computing_publication_material 'XCIF (Sheldrick, 2008)/enCIFer (CCDC, 2005)'
_computing_structure_refinement 'XL (Sheldrick, 2008)'
_computing_structure_solution 'XS (Sheldrick, 2008)'
_diffrn_ambient_temperature 100(2)
_diffrn_detector_area_resol_mean 8.33
_diffrn_measured_fraction_theta_full 0.937
_diffrn_measured_fraction_theta_max 0.937
_diffrn_measurement_device_type 'Bruker SMART Apex CCD diffractometer'
_diffrn_measurement_method '\f and \w scans'
_diffrn_radiation_monochromator graphite
_diffrn_radiation_probe x-ray
_diffrn_radiation_type CuK\a
_diffrn_radiation_wavelength 1.54178
_diffrn_reflns_av_R_equivalents 0.0158
_diffrn_reflns_av_sigmaI/netI 0.0161
_diffrn_reflns_limit_h_max 10
_diffrn_reflns_limit_h_min -8
_diffrn_reflns_limit_k_max 11
_diffrn_reflns_limit_k_min -11
_diffrn_reflns_limit_l_max 11
_diffrn_reflns_limit_l_min -11
_diffrn_reflns_number 9428
_diffrn_reflns_theta_full 69.46
_diffrn_reflns_theta_max 69.46
_diffrn_reflns_theta_min 5.00
_diffrn_source 'fine-focus sealed tube'
_diffrn_source_type 'Siemens KFCU2K-90'
_exptl_absorpt_coefficient_mu 0.530
_exptl_absorpt_correction_T_max 0.97
_exptl_absorpt_correction_T_min 0.92
_exptl_absorpt_correction_type multi-scan
_exptl_absorpt_process_details 'Sheldrick, G. M. (2008) SADABS. UNiversity of G\"ottingen, Germany.'
_exptl_crystal_colour 'clear colorless'
_exptl_crystal_density_diffrn 1.176
_exptl_crystal_density_method 'not measured'
_exptl_crystal_description plate
_exptl_crystal_F_000 284
_exptl_crystal_size_max 0.16
_exptl_crystal_size_mid 0.16
_exptl_crystal_size_min 0.06
_refine_diff_density_max 0.239
_refine_diff_density_min -0.221
_refine_diff_density_rms 0.039
_refine_ls_extinction_method none
_refine_ls_goodness_of_fit_ref 1.035
_refine_ls_hydrogen_treatment constr
_refine_ls_matrix_type full
_refine_ls_number_parameters 182
_refine_ls_number_reflns 2631
_refine_ls_number_restraints 0
_refine_ls_restrained_S_all 1.035
_refine_ls_R_factor_all 0.0405
_refine_ls_R_factor_gt 0.0386
_refine_ls_shift/su_max 0.001
_refine_ls_shift/su_mean 0.000
_refine_ls_structure_factor_coef Fsqd
_refine_ls_weighting_details 'calc w=1/[\s^2^(Fo^2^)+(0.0494P)^2^+0.2799P] where P=(Fo^2^+2Fc^2^)/3'
_refine_ls_weighting_scheme calc
_refine_ls_wR_factor_gt 0.0989
_refine_ls_wR_factor_ref 0.1006
_reflns_number_gt 2470
_reflns_number_total 2631
_reflns_threshold_expression >2sigma(I)
_cod_data_source_file jo802706d_si_002.cif
_cod_data_source_block compound_7
_cod_database_code 4024412

loop_
_symmetry_equiv_pos_as_xyz
'x, y, z'
'-x, -y, -z'

loop_
_atom_site_label
_atom_site_type_symbol
_atom_site_fract_x
_atom_site_fract_y
_atom_site_fract_z
_atom_site_U_iso_or_equiv
_atom_site_adp_type
_atom_site_occupancy
_atom_site_symmetry_multiplicity
_atom_site_calc_flag
_atom_site_refinement_flags
_atom_site_disorder_assembly
_atom_site_disorder_group
N1 N 0.67846(11) 0.59982(10) 0.83903(10) 0.0203(2) Uani 1 1 d . . .
N2 N 0.84485(17) 0.66689(15) 0.54660(15) 0.0480(4) Uani 1 1 d . . .
C1 C 0.89025(13) 0.67607(13) 1.06033(13) 0.0216(3) Uani 1 1 d . . .
C2 C 0.90699(14) 0.70405(13) 1.21643(13) 0.0231(3) Uani 1 1 d . . .
H2 H 0.8501 0.6430 1.2489 0.028 Uiso 1 1 calc R . .
C3 C 1.00805(14) 0.82251(14) 1.32461(14) 0.0252(3) Uani 1 1 d . . .
H3 H 1.0181 0.8404 1.4287 0.030 Uiso 1 1 calc R . .
C4 C 1.09360(14) 0.91365(14) 1.27716(14) 0.0265(3) Uani 1 1 d . . .
H4 H 1.1611 0.9929 1.3491 0.032 Uiso 1 1 calc R . .
C5 C 1.07802(14) 0.88597(14) 1.12125(15) 0.0274(3) Uani 1 1 d . . .
H5 H 1.1357 0.9466 1.0889 0.033 Uiso 1 1 calc R . .
C6 C 0.97677(14) 0.76829(14) 1.01368(14) 0.0250(3) Uani 1 1 d . . .
H6 H 0.9666 0.7509 0.9097 0.030 Uiso 1 1 calc R . .
C7 C 0.78167(14) 0.54707(13) 0.94177(13) 0.0225(3) Uani 1 1 d . . .
H7B H 0.8385 0.4702 0.8815 0.027 Uiso 1 1 calc R . .
H7A H 0.7234 0.5012 0.9935 0.027 Uiso 1 1 calc R . .
C8 C 0.53660(15) 0.33737(14) 0.70231(14) 0.0295(3) Uani 1 1 d . . .
H8A H 0.6133 0.2870 0.7429 0.044 Uiso 1 1 calc R . .
H8B H 0.4862 0.2701 0.6018 0.044 Uiso 1 1 calc R . .
H8C H 0.4646 0.3659 0.7690 0.044 Uiso 1 1 calc R . .
C9 C 0.60943(14) 0.47919(13) 0.69158(13) 0.0227(3) Uani 1 1 d . . .
H9 H 0.5294 0.5222 0.6413 0.027 Uiso 1 1 calc R . .
C10 C 0.72655(15) 0.43468(14) 0.58690(14) 0.0258(3) Uani 1 1 d . . .
H10A H 0.8060 0.3885 0.6318 0.031 Uiso 1 1 calc R . .
H10B H 0.6782 0.3599 0.4878 0.031 Uiso 1 1 calc R . .
C11 C 0.79400(16) 0.56504(15) 0.56442(14) 0.0309(3) Uani 1 1 d . . .
C12 C 0.56584(14) 0.68650(13) 0.91936(13) 0.0231(3) Uani 1 1 d . . .
H12A H 0.6159 0.7535 1.0217 0.028 Uiso 1 1 calc R . .
H12B H 0.4925 0.6167 0.9305 0.028 Uiso 1 1 calc R . .
C13 C 0.48339(14) 0.77991(13) 0.83836(13) 0.0230(3) Uani 1 1 d . . .
C14 C 0.56054(14) 0.85806(13) 0.77003(14) 0.0261(3) Uani 1 1 d . . .
H14 H 0.6628 0.8484 0.7693 0.031 Uiso 1 1 calc R . .
C15 C 0.48608(16) 0.95039(14) 0.70287(15) 0.0309(3) Uani 1 1 d . . .
H15 H 0.5388 1.0021 0.6576 0.037 Uiso 1 1 calc R . .
C16 C 0.33355(17) 0.96583(14) 0.70308(15) 0.0336(3) Uani 1 1 d . . .
H16 H 0.2841 1.0284 0.6589 0.040 Uiso 1 1 calc R . .
C17 C 0.25550(16) 0.88765(16) 0.76929(15) 0.0353(3) Uani 1 1 d . . .
H17 H 0.1531 0.8971 0.7692 0.042 Uiso 1 1 calc R . .
C18 C 0.33003(15) 0.79484(15) 0.83608(14) 0.0302(3) Uani 1 1 d . . .
H18 H 0.2766 0.7420 0.8798 0.036 Uiso 1 1 calc R . .

loop_
_atom_site_aniso_label
_atom_site_aniso_U_11
_atom_site_aniso_U_22
_atom_site_aniso_U_33
_atom_site_aniso_U_23
_atom_site_aniso_U_13
_atom_site_aniso_U_12
N1 0.0207(5) 0.0204(5) 0.0185(5) 0.0061(4) 0.0026(4) 0.0041(4)
N2 0.0645(10) 0.0437(8) 0.0408(7) 0.0160(6) 0.0243(6) -0.0022(6)
C1 0.0185(6) 0.0233(6) 0.0224(6) 0.0077(5) 0.0032(4) 0.0078(4)
C2 0.0210(6) 0.0258(6) 0.0243(6) 0.0107(5) 0.0055(5) 0.0069(5)
C3 0.0241(7) 0.0298(6) 0.0200(6) 0.0072(5) 0.0034(5) 0.0099(5)
C4 0.0209(7) 0.0264(6) 0.0258(6) 0.0041(5) 0.0004(5) 0.0038(5)
C5 0.0229(7) 0.0298(6) 0.0301(7) 0.0116(5) 0.0060(5) 0.0016(5)
C6 0.0248(7) 0.0299(6) 0.0211(6) 0.0101(5) 0.0046(5) 0.0051(5)
C7 0.0239(7) 0.0224(6) 0.0222(6) 0.0099(5) 0.0040(5) 0.0034(5)
C8 0.0336(7) 0.0246(6) 0.0249(6) 0.0059(5) 0.0004(5) -0.0029(5)
C9 0.0245(6) 0.0220(6) 0.0196(6) 0.0066(5) 0.0021(5) 0.0032(5)
C10 0.0303(7) 0.0250(6) 0.0210(6) 0.0070(5) 0.0050(5) 0.0075(5)
C11 0.0364(8) 0.0337(7) 0.0219(6) 0.0075(5) 0.0102(5) 0.0056(6)
C12 0.0229(6) 0.0255(6) 0.0191(6) 0.0060(5) 0.0045(4) 0.0028(5)
C13 0.0248(7) 0.0206(6) 0.0167(5) 0.0000(5) 0.0013(4) 0.0055(4)
C14 0.0227(7) 0.0200(6) 0.0300(6) 0.0049(5) 0.0006(5) 0.0016(5)
C15 0.0366(8) 0.0188(6) 0.0324(7) 0.0068(5) 0.0002(5) 0.0016(5)
C16 0.0417(8) 0.0249(6) 0.0259(7) 0.0030(5) -0.0021(6) 0.0149(5)
C17 0.0294(8) 0.0447(8) 0.0267(7) 0.0063(6) 0.0051(5) 0.0199(6)
C18 0.0276(7) 0.0384(7) 0.0230(6) 0.0078(5) 0.0082(5) 0.0107(5)

loop_
_atom_type_symbol
_atom_type_description
_atom_type_scat_dispersion_real
_atom_type_scat_dispersion_imag
_atom_type_scat_source
C C 0.0181 0.0091 'International Tables Vol C Tables 4.2.6.8 and 6.1.1.4'
H H 0.0000 0.0000 'International Tables Vol C Tables 4.2.6.8 and 6.1.1.4'
N N 0.0311 0.0180 'International Tables Vol C Tables 4.2.6.8 and 6.1.1.4'

loop_
_geom_angle_atom_site_label_1
_geom_angle_atom_site_label_2
_geom_angle_atom_site_label_3
_geom_angle
_geom_angle_site_symmetry_1
_geom_angle_site_symmetry_3
_geom_angle_publ_flag
C12 N1 C7 110.55(9) . . ?
C12 N1 C9 112.49(9) . . ?
C7 N1 C9 114.01(9) . . ?
C2 C1 C6 118.88(11) . . ?
C2 C1 C7 121.18(11) . . ?
C6 C1 C7 119.94(10) . . ?
C1 C2 C3 120.72(11) . . ?
C1 C2 H2 119.6 . . ?
C3 C2 H2 119.6 . . ?
C4 C3 C2 119.99(11) . . ?
C4 C3 H3 120.0 . . ?
C2 C3 H3 120.0 . . ?
C3 C4 C5 119.63(11) . . ?
C3 C4 H4 120.2 . . ?
C5 C4 H4 120.2 . . ?
C6 C5 C4 120.29(12) . . ?
C6 C5 H5 119.9 . . ?
C4 C5 H5 119.9 . . ?
C5 C6 C1 120.48(11) . . ?
C5 C6 H6 119.8 . . ?
C1 C6 H6 119.8 . . ?
N1 C7 C1 111.39(9) . . ?
N1 C7 H7B 109.4 . . ?
C1 C7 H7B 109.4 . . ?
N1 C7 H7A 109.4 . . ?
C1 C7 H7A 109.4 . . ?
H7B C7 H7A 108.0 . . ?
C9 C8 H8A 109.5 . . ?
C9 C8 H8B 109.5 . . ?
H8A C8 H8B 109.5 . . ?
C9 C8 H8C 109.5 . . ?
H8A C8 H8C 109.5 . . ?
H8B C8 H8C 109.5 . . ?
N1 C9 C8 115.73(9) . . ?
N1 C9 C10 109.81(10) . . ?
C8 C9 C10 109.77(10) . . ?
N1 C9 H9 107.0 . . ?
C8 C9 H9 107.0 . . ?
C10 C9 H9 107.0 . . ?
C11 C10 C9 112.40(10) . . ?
C11 C10 H10A 109.1 . . ?
C9 C10 H10A 109.1 . . ?
C11 C10 H10B 109.1 . . ?
C9 C10 H10B 109.1 . . ?
H10A C10 H10B 107.9 . . ?
N2 C11 C10 179.22(16) . . ?
N1 C12 C13 113.70(9) . . ?
N1 C12 H12A 108.8 . . ?
C13 C12 H12A 108.8 . . ?
N1 C12 H12B 108.8 . . ?
C13 C12 H12B 108.8 . . ?
H12A C12 H12B 107.7 . . ?
C18 C13 C14 118.54(11) . . ?
C18 C13 C12 120.70(11) . . ?
C14 C13 C12 120.71(11) . . ?
C15 C14 C13 120.57(12) . . ?
C15 C14 H14 119.7 . . ?
C13 C14 H14 119.7 . . ?
C16 C15 C14 120.33(13) . . ?
C16 C15 H15 119.8 . . ?
C14 C15 H15 119.8 . . ?
C17 C16 C15 119.59(12) . . ?
C17 C16 H16 120.2 . . ?
C15 C16 H16 120.2 . . ?
C16 C17 C18 120.04(13) . . ?
C16 C17 H17 120.0 . . ?
C18 C17 H17 120.0 . . ?
C13 C18 C17 120.92(13) . . ?
C13 C18 H18 119.5 . . ?
C17 C18 H18 119.5 . . ?

loop_
_geom_bond_atom_site_label_1
_geom_bond_atom_site_label_2
_geom_bond_distance
_geom_bond_site_symmetry_2
_geom_bond_publ_flag
N1 C12 1.4650(15) . ?
N1 C7 1.4673(14) . ?
N1 C9 1.4711(15) . ?
N2 C11 1.1403(18) . ?
C1 C2 1.3913(17) . ?
C1 C6 1.3925(17) . ?
C1 C7 1.5123(16) . ?
C2 C3 1.3926(17) . ?
C2 H2 0.9300 . ?
C3 C4 1.3847(18) . ?
C3 H3 0.9300 . ?
C4 C5 1.3909(18) . ?
C4 H4 0.9300 . ?
C5 C6 1.3877(18) . ?
C5 H5 0.9300 . ?
C6 H6 0.9300 . ?
C7 H7B 0.9700 . ?
C7 H7A 0.9700 . ?
C8 C9 1.5289(16) . ?
C8 H8A 0.9600 . ?
C8 H8B 0.9600 . ?
C8 H8C 0.9600 . ?
C9 C10 1.5364(17) . ?
C9 H9 0.9800 . ?
C10 C11 1.4666(18) . ?
C10 H10A 0.9700 . ?
C10 H10B 0.9700 . ?
C12 C13 1.5110(16) . ?
C12 H12A 0.9700 . ?
C12 H12B 0.9700 . ?
C13 C18 1.3914(19) . ?
C13 C14 1.3919(18) . ?
C14 C15 1.3897(18) . ?
C14 H14 0.9300 . ?
C15 C16 1.388(2) . ?
C15 H15 0.9300 . ?
C16 C17 1.382(2) . ?
C16 H16 0.9300 . ?
C17 C18 1.3916(19) . ?
C17 H17 0.9300 . ?
C18 H18 0.9300 . ?
